data_4321031
loop_
_publ_author_name
'Raymond J. Batchelor'
'Frederick W. B. Einstein'
'Ian D. Gay'
'Jian-Hua Gu'
'Seema Mehta'
'B. Mario Pinto'
'Xue-Min Zhou'

_publ_contact_author
;
 F.W.B. Einstein
 Dept. of Chemistry, Simon Fraser University
 8888 University Way
 Burnaby, B.C.
 Canada
 V5A 1S6
;
_publ_contact_author_email einstein@sfu.ca
_publ_contact_author_fax 604-291-3765
_publ_contact_author_phone 604-291-4878
_publ_section_title
;
 Synthesis, Characterization, and Redox Behavior of New Selenium Coronands
 and of Copper(I) and Copper(II) Complexes of Selenium Coronands
;
_journal_name_full 'Inorganic Chemistry'
_journal_page_first 2558
_journal_page_last 2571
_journal_paper_doi 10.1021/ic991345p
_journal_volume 39
_journal_year 2000
_chemical_formula_moiety 'Se4 Cu S F3 O4 C13 H23 '
_chemical_formula_sum 'C13 H23 Cu F3 O4 S Se4'
_chemical_formula_weight 712.77
_chemical_name_systematic ?
_space_group_IT_number 14
_symmetry_cell_setting monoclinic
_symmetry_space_group_name_Hall '-P 2yn'
_symmetry_space_group_name_H-M 'P 1 21/n 1'
_cell_angle_alpha 90.0
_cell_angle_beta 92.35(2)
_cell_angle_gamma 90.0
_cell_formula_units_Z 4
_cell_length_a 13.695(2)
_cell_length_b 11.202(2)
_cell_length_c 14.163(3)
_cell_measurement_reflns_used 25
_cell_measurement_temperature 297
_cell_measurement_theta_max 20.00
_cell_measurement_theta_min 15.00
_cell_volume 2170.9(7)
_computing_data_reduction 'NRCVAX DATRD2'
_computing_molecular_graphics CRYSTALS
_computing_publication_material 'NRCVAX TABLES Jan 94 Version'
_computing_structure_refinement 'NRCVAX LSTSQ'
_computing_structure_solution 'NRCVAX SOLVER'
_diffrn_ambient_temperature 297
_diffrn_measurement_device 'Nonius CAD-4    '
_diffrn_measurement_method 'Theta/2theta scan b/P/b '
_diffrn_radiation_monochromator graphite
_diffrn_radiation_source 'xray tube'
_diffrn_radiation_type 'Molybdenum K\a'
_diffrn_radiation_wavelength 0.70930
_diffrn_reflns_av_R_equivalents 0.020
_diffrn_reflns_limit_h_max 14
_diffrn_reflns_limit_h_min -14
_diffrn_reflns_limit_k_max 12
_diffrn_reflns_limit_k_min 0
_diffrn_reflns_limit_l_max 15
_diffrn_reflns_limit_l_min 0
_diffrn_reflns_number 3231
_diffrn_reflns_theta_max 22.5
_diffrn_reflns_theta_min 0.00
_diffrn_standards_decay_% 2.0
_diffrn_standards_interval_time 60
_diffrn_standards_number 2
_exptl_absorpt_coefficient_mu 7.78
_exptl_absorpt_correction_T_max 0.645
_exptl_absorpt_correction_T_min 0.370
_exptl_absorpt_correction_type integration
_exptl_crystal_density_diffrn 2.181
_exptl_crystal_F_000 1367.69
_exptl_crystal_size_max 0.06
_exptl_crystal_size_mid 0.18
_exptl_crystal_size_min 0.19
_refine_diff_density_max 0.42
_refine_diff_density_min -0.64
_refine_ls_matrix_type full
_refine_ls_number_parameters 189
_refine_ls_number_reflns 2086
_refine_ls_number_restraints 15
_refine_ls_R_factor_obs 0.035
_refine_ls_shift/esd_max 0.06
_refine_ls_structure_factor_coef F
_refine_ls_weighting_scheme unit
_refine_ls_wR_factor_obs 0.036
_reflns_number_observed 2086
_reflns_number_total 2452
_reflns_observed_criterion 'Inet > 2.5\s(Inet)'
_cod_data_source_file ic991345p_1.cif
_cod_data_source_block hosecu
_cod_depositor_comments
;
 Changing the _atom_site_occupancy data item value from '.' to '1'
 for all fully occupied atom sites.

 Antanas Vaitkus,
 2017-02-19
;
_cod_original_cell_volume 2170.9
_cod_original_formula_sum 'Se4 Cu S F3 O4 C13 H23 '
_cod_database_code 4321031

loop_
_symmetry_equiv_pos_as_xyz
x,y,z
-x,-y,-z
1/2-x,1/2+y,1/2-z
1/2+x,1/2-y,1/2+z

loop_
_atom_site_aniso_label
_atom_site_aniso_U_11
_atom_site_aniso_U_22
_atom_site_aniso_U_33
_atom_site_aniso_U_12
_atom_site_aniso_U_13
_atom_site_aniso_U_23
_atom_site_aniso_type_symbol
Se(1) 0.0699(6) 0.0423(5) 0.0520(5) -0.0034(5) -0.0012(4) 0.0020(4) Se
Se(5) 0.0511(5) 0.0532(5) 0.0541(5) -0.0027(4) 0.0042(4) -0.0039(4) Se
Se(9) 0.0738(7) 0.0606(6) 0.0500(5) -0.0163(5) -0.0080(5) 0.0017(5) Se
Se(13) 0.0588(6) 0.0486(5) 0.0633(6) -0.0001(5) 0.0050(4) -0.0071(4) Se
Cu 0.0517(6) 0.0538(7) 0.0474(6) 0.0048(5) 0.0014(5) 0.0049(5) Cu
S(1) 0.0907(21) 0.0734(19) 0.0861(21) 0.0090(17) -0.0095(17) -0.0043(16) S
F(1) 0.100(6) 0.137(7) 0.257(11) -0.011(5) -0.041(7) -0.065(7) F
F(2) 0.105(6) 0.080(5) 0.344(14) 0.020(5) -0.001(8) 0.037(7) F
F(3) 0.156(9) 0.199(10) 0.185(10) -0.019(8) 0.048(7) 0.060(8) F
O(1) 0.110(7) 0.148(8) 0.113(7) -0.006(6) -0.041(6) -0.026(6) O
O(2) 0.144(8) 0.199(11) 0.081(6) 0.002(8) 0.014(6) -0.003(7) O
O(3) 0.122(8) 0.074(6) 0.222(11) 0.022(6) -0.015(7) -0.014(7) O

loop_
_atom_site_label
_atom_site_fract_x
_atom_site_fract_y
_atom_site_fract_z
_atom_site_U_iso_or_equiv
_atom_site_thermal_displace_type
_atom_site_calc_flag
_atom_site_refinement_flags
_atom_site_type_symbol
_atom_site_occupancy
Se(1) 0.53165(7) 0.34849(8) 0.07957(6) 0.0548(5) Uani ? . Se 1
Se(5) 0.37144(7) 0.11916(8) 0.18254(6) 0.0527(5) Uani ? . Se 1
Se(9) 0.61354(7) 0.17962(9) 0.32636(6) 0.0618(5) Uani ? . Se 1
Se(13) 0.62777(7) 0.02188(8) 0.08241(7) 0.0568(5) Uani ? . Se 1
Cu 0.54304(8) 0.16535(10) 0.17117(7) 0.0510(6) Uani ? . Cu 1
S(1) 0.49187(23) 0.2829(3) 0.68166(23) 0.0838(19) Uani ? . S 1
F(1) 0.6207(6) 0.4428(8) 0.7177(8) 0.166(8) Uani ? . F 1
F(2) 0.4888(6) 0.5098(7) 0.6487(9) 0.177(9) Uani ? . F 1
F(3) 0.5887(7) 0.4150(10) 0.5709(8) 0.179(9) Uani ? . F 1
O(1) 0.4153(6) 0.2714(9) 0.6087(6) 0.125(7) Uani ? . O 1
O(2) 0.4534(7) 0.3057(10) 0.7715(6) 0.141(9) Uani ? . O 1
O(3) 0.5661(7) 0.1984(8) 0.6775(8) 0.140(8) Uani ? . O 1
O(7) 0.3614(9) 0.1271(11) 0.4715(8) 0.084(4) Uiso ? . O 0.566(13)
O(107) 0.4062(23) 0.2686(13) 0.3859(23) 0.084(4) Uiso ? . O 0.223(12)
O(11) 0.733(4) -0.1579(16) 0.3041(17) 0.085(4) Uiso ? . O 0.093(11)
O(15) 0.677(4) 0.195(6) -0.1487(22) 0.085(4) Uiso ? . O 0.119(12)
C(1) 0.5479(11) 0.4189(13) 0.6516(11) 0.106(4) Uiso ? . C 1
C(2) 0.4063(6) 0.3117(9) 0.0152(6) 0.064(3) Uiso ? . C 1
C(3) 0.3183(7) 0.3305(10) 0.0763(7) 0.077(3) Uiso ? . C 1
C(4) 0.3249(8) 0.2843(9) 0.1757(7) 0.077(3) Uiso ? . C 1
C(6) 0.3493(8) 0.0903(10) 0.3143(7) 0.077(3) Uiso ? . C 1
C(7) 0.4128(7) 0.1466(10) 0.3893(7) 0.072(3) Uiso ? . C 1
C(8) 0.5149(8) 0.1034(10) 0.4023(8) 0.082(3) Uiso ? . C 1
C(10) 0.7189(10) 0.0608(12) 0.3348(12) 0.079(5) Uiso ? . C 0.654(14)
C(11) 0.7124(13) -0.0448(13) 0.2680(9) 0.085(5) Uiso ? . C 0.654(14)
C(12) 0.7422(9) -0.0142(16) 0.1684(9) 0.071(4) Uiso ? . C 0.654(14)
C(110) 0.6913(22) 0.0310(19) 0.3295(22) 0.079(5) Uiso ? . C 0.346(14)
C(111) 0.7610(21) 0.024(3) 0.2490(18) 0.085(5) Uiso ? . C 0.346(14)
C(112) 0.7287(20) -0.0547(24) 0.1659(17) 0.071(4) Uiso ? . C 0.346(14)
C(14) 0.6998(7) 0.1251(8) -0.0017(6) 0.065(3) Uiso ? . C 1
C(15) 0.6305(7) 0.2002(9) -0.0635(7) 0.071(3) Uiso ? . C 1
C(16) 0.6138(7) 0.3259(9) -0.0288(6) 0.067(3) Uiso ? . C 1
H(21) 0.3989(6) 0.3616(9) -0.0388(6) 0.083(7) Uiso ? . H 1
H(22) 0.4072(6) 0.2305(9) -0.0041(6) 0.083(7) Uiso ? . H 1
H(31) 0.3068(7) 0.4140(10) 0.0796(7) 0.098(7) Uiso ? . H 1
H(32) 0.2639(7) 0.2927(10) 0.0452(7) 0.098(7) Uiso ? . H 1
H(41) 0.3689(8) 0.3333(9) 0.2119(7) 0.098(7) Uiso ? . H 1
H(42) 0.2620(8) 0.2880(9) 0.2012(7) 0.098(7) Uiso ? . H 1
H(61) 0.3541(8) 0.0065(10) 0.3234(7) 0.098(7) Uiso ? . H 1
H(62) 0.2845(8) 0.1156(10) 0.3248(7) 0.098(7) Uiso ? . H 1
H(71) 0.4214(7) 0.2289(10) 0.3757(7) 0.091(7) Uiso ? . H 0.777(12)
H(72) 0.3854(7) 0.1260(10) 0.4476(7) 0.091(7) Uiso ? . H 0.434(13)
H(81) 0.5342(8) 0.1145(10) 0.4669(8) 0.104(7) Uiso ? . H 1
H(82) 0.5150(8) 0.0206(10) 0.3878(8) 0.104(7) Uiso ? . H 1
H(101) 0.7787(10) 0.1010(12) 0.3250(12) 0.105(7) Uiso ? . H 0.654(14)
H(102) 0.7200(10) 0.0288(12) 0.3969(12) 0.105(7) Uiso ? . H 0.654(14)
H(111) 0.7542(13) -0.1062(13) 0.2922(9) 0.108(7) Uiso ? . H 0.562(12)
H(112) 0.6469(13) -0.0728(13) 0.2645(9) 0.108(7) Uiso ? . H 0.654(14)
H(121) 0.7839(9) 0.0536(16) 0.1714(9) 0.094(7) Uiso ? . H 0.654(14)
H(122) 0.7765(9) -0.0803(16) 0.1440(9) 0.094(7) Uiso ? . H 0.654(14)
H(103) 0.7290(22) 0.0280(19) 0.3873(22) 0.105(7) Uiso ? . H 0.346(14)
H(104) 0.6485(22) -0.0357(19) 0.3257(22) 0.105(7) Uiso ? . H 0.346(14)
H(113) 0.8220(21) -0.005(3) 0.2736(18) 0.108(7) Uiso ? . H 0.346(14)
H(114) 0.7689(21) 0.103(3) 0.2255(18) 0.108(7) Uiso ? . H 0.346(14)
H(123) 0.7842(20) -0.0708(24) 0.1300(17) 0.094(7) Uiso ? . H 0.346(14)
H(124) 0.7038(20) -0.1275(24) 0.1896(17) 0.094(7) Uiso ? . H 0.346(14)
H(141) 0.7413(7) 0.1764(8) 0.0353(6) 0.083(7) Uiso ? . H 1
H(142) 0.7383(7) 0.0769(8) -0.0409(6) 0.083(7) Uiso ? . H 1
H(151) 0.6564(7) 0.2051(9) -0.1245(7) 0.091(7) Uiso ? . H 0.881(12)
H(152) 0.5691(7) 0.1607(9) -0.0677(7) 0.091(7) Uiso ? . H 1
H(161) 0.6761(7) 0.3589(9) -0.0122(6) 0.086(7) Uiso ? . H 1
H(162) 0.5846(7) 0.3696(9) -0.0800(6) 0.086(7) Uiso ? . H 1

loop_
_atom_type_symbol
_atom_type_description
_atom_type_scat_dispersion_real
_atom_type_scat_dispersion_imag
_atom_type_scat_source
Se ? -0.178 2.223 'International Tables Vol. IV Table 2.2B'
Cu ? 0.263 1.266 'International Tables Vol. IV Table 2.2B'
S ? 0.110 0.124 'International Tables Vol. IV Table 2.2B'
F ? 0.014 0.010 'International Tables Vol. IV Table 2.2B'
O ? 0.008 0.006 'International Tables Vol. IV Table 2.2B'
C ? 0.002 0.002 'International Tables Vol. IV Table 2.2B'
H ? 0.000 0.000 'International Tables Vol. IV Table 2.2B'

loop_
_geom_angle_atom_site_label_1
_geom_angle_atom_site_label_2
_geom_angle_atom_site_label_3
_geom_angle
_geom_angle_site_symmetry_1
_geom_angle_site_symmetry_2
_geom_angle_site_symmetry_3
_geom_angle_publ_flag
Cu Se(1) C(2) 96.1(3) ? ? ? ?
Cu Se(1) C(16) 106.5(3) ? ? ? ?
C(2) Se(1) C(16) 97.4(4) ? ? ? ?
Cu Se(5) C(4) 96.3(3) ? ? ? ?
Cu Se(5) C(6) 107.0(3) ? ? ? ?
C(4) Se(5) C(6) 98.2(4) ? ? ? ?
Cu Se(9) C(8) 102.5(3) ? ? ? ?
Cu Se(9) C(10) 106.3(5) ? ? ? ?
Cu Se(9) C(110) 99.4(9) ? ? ? ?
C(8) Se(9) C(10) 101.1(5) ? ? ? ?
C(8) Se(9) C(110) 90.2(9) ? ? ? ?
Cu Se(13) C(12) 101.7(4) ? ? ? ?
Cu Se(13) C(112) 108.8(8) ? ? ? ?
Cu Se(13) C(14) 101.1(3) ? ? ? ?
C(12) Se(13) C(14) 95.1(5) ? ? ? ?
C(112) Se(13) C(14) 105.3(8) ? ? ? ?
Se(1) Cu Se(5) 100.08(5) ? ? ? ?
Se(1) Cu Se(9) 116.95(6) ? ? ? ?
Se(1) Cu Se(13) 108.13(5) ? ? ? ?
Se(5) Cu Se(9) 108.23(5) ? ? ? ?
Se(5) Cu Se(13) 112.84(5) ? ? ? ?
Se(9) Cu Se(13) 110.34(6) ? ? ? ?
O(1) S(1) O(2) 111.8(6) ? ? ? ?
O(1) S(1) O(3) 114.7(6) ? ? ? ?
O(1) S(1) C(1) 102.4(6) ? ? ? ?
O(2) S(1) O(3) 117.3(7) ? ? ? ?
O(2) S(1) C(1) 104.0(7) ? ? ? ?
O(3) S(1) C(1) 104.5(7) ? ? ? ?
S(1) C(1) F(1) 108.4(10) ? ? ? ?
S(1) C(1) F(2) 114.0(11) ? ? ? ?
S(1) C(1) F(3) 113.0(11) ? ? ? ?
F(1) C(1) F(2) 107.7(12) ? ? ? ?
F(1) C(1) F(3) 106.5(12) ? ? ? ?
F(2) C(1) F(3) 106.8(13) ? ? ? ?
Se(1) C(2) C(3) 113.9(6) ? ? ? ?
C(2) C(3) C(4) 117.7(8) ? ? ? ?
Se(5) C(4) C(3) 112.4(7) ? ? ? ?
Se(5) C(6) C(7) 120.7(7) ? ? ? ?
O(7) C(7) C(6) 103.2(9) ? ? ? ?
O(7) C(7) C(8) 110.4(9) ? ? ? ?
O(107) C(7) C(6) 111.2(15) ? ? ? ?
O(107) C(7) C(8) 113.0(16) ? ? ? ?
C(6) C(7) C(8) 118.1(9) ? ? ? ?
Se(9) C(8) C(7) 117.2(7) ? ? ? ?
Se(9) C(10) C(11) 117.9(10) ? ? ? ?
O(11) C(11) C(10) 118.5(14) ? ? ? ?
O(11) C(11) C(12) 119.2(18) ? ? ? ?
C(10) C(11) C(12) 113.0(13) ? ? ? ?
Se(13) C(12) C(11) 112.3(9) ? ? ? ?
Se(9) C(110) C(111) 112.4(19) ? ? ? ?
C(110) C(111) C(112) 116.0(24) ? ? ? ?
Se(13) C(112) C(111) 112.6(19) ? ? ? ?
Se(13) C(14) C(15) 111.0(6) ? ? ? ?
O(15) C(15) C(14) 100.4(23) ? ? ? ?
O(15) C(15) C(16) 113(3) ? ? ? ?
C(14) C(15) C(16) 115.3(8) ? ? ? ?
Se(1) C(16) C(15) 118.3(7) ? ? ? ?

loop_
_geom_bond_atom_site_label_1
_geom_bond_atom_site_label_2
_geom_bond_distance
_geom_bond_site_symmetry_1
_geom_bond_site_symmetry_2
_geom_bond_publ_flag
Se(1) Cu 2.4289(14) ? ? ?
Se(1) C(2) 1.954(9) ? ? ?
Se(1) C(16) 1.956(9) ? ? ?
Se(5) Cu 2.4182(15) ? ? ?
Se(5) C(4) 1.957(10) ? ? ?
Se(5) C(6) 1.930(10) ? ? ?
Se(9) Cu 2.3695(14) ? ? ?
Se(9) C(8) 1.958(11) ? ? ?
Se(9) C(10) 1.963(14) ? ? ?
Se(9) C(110) 1.976(25) ? ? ?
Se(13) Cu 2.3726(15) ? ? ?
Se(13) C(12) 1.987(12) ? ? ?
Se(13) C(112) 1.98(3) ? ? ?
Se(13) C(14) 1.956(9) ? ? ?
S(1) O(1) 1.447(9) ? ? ?
S(1) O(2) 1.421(10) ? ? ?
S(1) O(3) 1.392(10) ? ? ?
S(1) C(1) 1.766(15) ? ? ?
F(1) C(1) 1.365(18) ? ? ?
F(2) C(1) 1.299(17) ? ? ?
F(3) C(1) 1.294(19) ? ? ?
O(7) C(7) 1.402(15) ? ? ?
O(107) C(7) 1.370(18) ? ? ?
O(11) C(11) 1.39(3) ? ? ?
O(15) C(15) 1.39(4) ? ? ?
C(2) C(3) 1.527(13) ? ? ?
C(3) C(4) 1.498(14) ? ? ?
C(6) C(7) 1.485(14) ? ? ?
C(7) C(8) 1.483(14) ? ? ?
C(10) C(11) 1.514(20) ? ? ?
C(11) C(12) 1.523(18) ? ? ?
C(110) C(111) 1.52(4) ? ? ?
C(111) C(112) 1.52(4) ? ? ?
C(14) C(15) 1.519(13) ? ? ?
C(15) C(16) 1.512(14) ? ? ?

loop_
_geom_contact_atom_site_label_1
_geom_contact_atom_site_label_2
_geom_contact_distance
_geom_contact_site_symmetry_1
_geom_contact_site_symmetry_2
_geom_contact_publ_flag
? ? ? ? ? ?
